data_4325056
loop_
_publ_author_name
'Ross S. Forgan'
'Benjamin D. Roach'
'Peter A. Wood'
'Fraser J. White'
'John Campbell'
'David K. Henderson'
'Eduardo Kamenetzky'
'Fiona E. McAllister'
'Simon Parsons'
'Elna Pidcock'
'Patricia Richardson'
'Ronald M. Swart'
'Peter A. Tasker'

_publ_contact_author_email f.j.white@sms.ed.ac.uk
_publ_contact_author_name 'Fraser J. White'
_publ_section_title
;
 Using the Outer Coordination Sphere to Tune the Strength of Metal
 Extractants
;
_journal_name_full 'Inorganic Chemistry'
_journal_page_first 4515
_journal_page_last 4522
_journal_paper_doi 10.1021/ic200154y
_journal_volume 50
_journal_year 2011
_chemical_compound_source 'Ross Forgan'
_chemical_formula_moiety 'C11 H14 Cl N O2'
_chemical_formula_sum 'C11 H14 Cl N O2'
_chemical_formula_weight 227.68
_space_group_IT_number 2
_symmetry_cell_setting triclinic
_symmetry_Int_Tables_number 2
_symmetry_space_group_name_Hall '-P 1 (1/2*x+1/2*y,1/2*x-1/2*y,-z)'
_symmetry_space_group_name_H-M 'C -1'
_atom_sites_solution_hydrogens geom
_atom_sites_solution_primary direct
_atom_sites_solution_secondary difmap
_audit_creation_method SHELXL-97
_cell_angle_alpha 89.985(3)
_cell_angle_beta 99.204(3)
_cell_angle_gamma 89.986(3)
_cell_formula_units_Z 16
_cell_length_a 13.5893(6)
_cell_length_b 13.6734(6)
_cell_length_c 25.0498(10)
_cell_measurement_reflns_used 6879
_cell_measurement_temperature 150(2)
_cell_measurement_theta_max 25.43
_cell_measurement_theta_min 2.19
_cell_volume 4594.6(3)
_computing_cell_refinement Saint
_computing_data_collection Smart
_computing_data_reduction Saint
_computing_molecular_graphics Shelxp
_computing_publication_material Platon
_computing_structure_refinement 'SHELXL-97 (Sheldrick, 1997)'
_computing_structure_solution 'Shelxs Sheldrick'
_diffrn_ambient_temperature 150(2)
_diffrn_measured_fraction_theta_full 0.986
_diffrn_measured_fraction_theta_max 0.899
_diffrn_measurement_device_type 'Bruker Smart Apex CCD'
_diffrn_measurement_method 'Omega scans'
_diffrn_radiation_monochromator graphite
_diffrn_radiation_type MoK\a
_diffrn_radiation_wavelength 0.71073
_diffrn_reflns_av_R_equivalents 0.0395
_diffrn_reflns_av_sigmaI/netI 0.0536
_diffrn_reflns_limit_h_max 18
_diffrn_reflns_limit_h_min -18
_diffrn_reflns_limit_k_max 18
_diffrn_reflns_limit_k_min -17
_diffrn_reflns_limit_l_max 33
_diffrn_reflns_limit_l_min -33
_diffrn_reflns_number 27335
_diffrn_reflns_theta_full 27.51
_diffrn_reflns_theta_max 28.94
_diffrn_reflns_theta_min 0.82
_diffrn_source 'fine-focus sealed tube'
_exptl_absorpt_coefficient_mu 0.313
_exptl_absorpt_correction_T_max 0.97
_exptl_absorpt_correction_T_min 0.48
_exptl_absorpt_correction_type multi-scan
_exptl_absorpt_process_details 'SADABS version 2006/1'
_exptl_crystal_colour colourless
_exptl_crystal_density_diffrn 1.317
_exptl_crystal_description plate
_exptl_crystal_F_000 1920
_exptl_crystal_recrystallization_method 'Slow evaporation of hexane/chloroform solution'
_exptl_crystal_size_max 0.46
_exptl_crystal_size_mid 0.34
_exptl_crystal_size_min 0.10
_refine_diff_density_max 0.635
_refine_diff_density_min -0.340
_refine_diff_density_rms 0.081
_refine_ls_extinction_method none
_refine_ls_goodness_of_fit_ref 1.053
_refine_ls_hydrogen_treatment riding
_refine_ls_matrix_type full
_refine_ls_number_parameters 542
_refine_ls_number_reflns 10933
_refine_ls_number_restraints 0
_refine_ls_restrained_S_all 1.053
_refine_ls_R_factor_all 0.0821
_refine_ls_R_factor_gt 0.0701
_refine_ls_shift/su_max 0.001
_refine_ls_shift/su_mean 0.000
_refine_ls_structure_factor_coef Fsqd
_refine_ls_weighting_details 'calc w=1/[\s^2^(Fo^2^)+(0.0736P)^2^+14.6060P] where P=(Fo^2^+2Fc^2^)/3'
_refine_ls_weighting_scheme calc
_refine_ls_wR_factor_gt 0.1771
_refine_ls_wR_factor_ref 0.1824
_reflns_number_gt 9169
_reflns_number_total 10933
_reflns_threshold_expression >2sigma(I)
_cod_data_source_file ic200154y_si_003_05.cif
_cod_data_source_block pt6018
_cod_original_sg_symbol_Hall '-C 1'
_cod_database_code 4325056

loop_
_symmetry_equiv_pos_as_xyz
'x, y, z'
'x+1/2, y+1/2, z'
'-x, -y, -z'
'-x+1/2, -y+1/2, -z'

loop_
_atom_site_label
_atom_site_type_symbol
_atom_site_fract_x
_atom_site_fract_y
_atom_site_fract_z
_atom_site_U_iso_or_equiv
_atom_site_adp_type
_atom_site_occupancy
_atom_site_symmetry_multiplicity
_atom_site_calc_flag
_atom_site_refinement_flags
O1A O 0.5842(2) 0.1055(2) 0.03779(12) 0.0333(6) Uani 1 1 d .
H1A H 0.5434 0.0900 0.0103 0.050 Uiso 1 1 d R
C1A C 0.5565(3) 0.1799(3) 0.06862(16) 0.0276(8) Uani 1 1 d .
C2A C 0.4600(3) 0.2178(3) 0.06186(16) 0.0289(8) Uani 1 1 d .
C3A C 0.4386(3) 0.2939(3) 0.09483(16) 0.0298(8) Uani 1 1 d .
H3A H 0.3729 0.3199 0.0895 0.036 Uiso 1 1 calc R
C4A C 0.5089(3) 0.3336(3) 0.13509(17) 0.0333(9) Uani 1 1 d .
C5A C 0.6052(3) 0.2935(3) 0.14169(17) 0.0339(9) Uani 1 1 d .
H5A H 0.6551 0.3181 0.1694 0.041 Uiso 1 1 calc R
C6A C 0.6289(3) 0.2195(3) 0.10904(17) 0.0324(9) Uani 1 1 d .
C21A C 0.3805(3) 0.1761(3) 0.02277(16) 0.0311(9) Uani 1 1 d .
H21A H 0.3163 0.2055 0.0179 0.037 Uiso 1 1 calc R
N2A N 0.3951(2) 0.1011(3) -0.00507(13) 0.0284(7) Uani 1 1 d .
O2A O 0.3088(2) 0.0706(2) -0.03892(12) 0.0334(6) Uani 1 1 d .
H2A H 0.3004 0.0343 -0.0663 0.050 Uiso 1 1 d R
C41A C 0.4799(4) 0.4142(3) 0.17232(19) 0.0392(10) Uani 1 1 d .
C42A C 0.5747(6) 0.4582(6) 0.2073(3) 0.090(3) Uani 1 1 d .
H42A H 0.6105 0.4065 0.2297 0.136 Uiso 1 1 calc R
H42B H 0.5551 0.5096 0.2307 0.136 Uiso 1 1 calc R
H42C H 0.6183 0.4860 0.1836 0.136 Uiso 1 1 calc R
C43A C 0.4213(8) 0.3684(6) 0.2107(4) 0.112(4) Uani 1 1 d .
H43A H 0.4587 0.3131 0.2287 0.168 Uiso 1 1 calc R
H43B H 0.3575 0.3451 0.1909 0.168 Uiso 1 1 calc R
H43C H 0.4089 0.4166 0.2377 0.168 Uiso 1 1 calc R
C44A C 0.4288(10) 0.4937(6) 0.1399(3) 0.145(6) Uani 1 1 d .
H44A H 0.4715 0.5185 0.1150 0.218 Uiso 1 1 calc R
H44B H 0.4143 0.5467 0.1639 0.218 Uiso 1 1 calc R
H44C H 0.3663 0.4693 0.1193 0.218 Uiso 1 1 calc R
Cl6A Cl 0.74764(8) 0.17026(9) 0.11798(5) 0.0441(3) Uani 1 1 d .
O1B O 0.1319(2) 0.3227(2) 0.46311(12) 0.0308(6) Uani 1 1 d .
H1B H 0.1572 0.2742 0.4807 0.046 Uiso 1 1 d R
C1B C 0.0486(3) 0.2864(3) 0.43195(15) 0.0238(7) Uani 1 1 d .
C2B C 0.0128(3) 0.1913(3) 0.43851(15) 0.0252(8) Uani 1 1 d .
C3B C -0.0732(3) 0.1598(3) 0.40498(16) 0.0277(8) Uani 1 1 d .
H3B H -0.0973 0.0958 0.4101 0.033 Uiso 1 1 calc R
C4B C -0.1253(3) 0.2177(3) 0.36441(16) 0.0299(8) Uani 1 1 d .
C5B C -0.0877(3) 0.3116(3) 0.35815(16) 0.0294(8) Uani 1 1 d .
H5B H -0.1214 0.3535 0.3309 0.035 Uiso 1 1 calc R
C6B C -0.0026(3) 0.3448(3) 0.39081(17) 0.0286(8) Uani 1 1 d .
C21B C 0.0658(3) 0.1240(3) 0.47744(15) 0.0266(8) Uani 1 1 d .
H21B H 0.0377 0.0617 0.4825 0.032 Uiso 1 1 calc R
N2B N 0.1500(2) 0.1469(2) 0.50510(13) 0.0267(7) Uani 1 1 d .
O2B O 0.1909(2) 0.0698(2) 0.53892(12) 0.0337(7) Uani 1 1 d .
H2B H 0.2500 0.0876 0.5493 0.050 Uiso 1 1 d R
C41B C -0.2167(3) 0.1777(3) 0.32557(16) 0.0303(8) Uani 1 1 d .
C42B C -0.2774(6) 0.1165(9) 0.3551(3) 0.153(6) Uani 1 1 d .
H42D H -0.3042 0.1562 0.3820 0.229 Uiso 1 1 calc R
H42E H -0.2363 0.0637 0.3733 0.229 Uiso 1 1 calc R
H42F H -0.3326 0.0884 0.3297 0.229 Uiso 1 1 calc R
C43B C -0.1778(6) 0.1210(8) 0.2833(3) 0.111(4) Uani 1 1 d .
H43D H -0.1376 0.1638 0.2640 0.167 Uiso 1 1 calc R
H43E H -0.2336 0.0945 0.2578 0.167 Uiso 1 1 calc R
H43F H -0.1364 0.0672 0.3001 0.167 Uiso 1 1 calc R
C44B C -0.2752(5) 0.2603(6) 0.2956(4) 0.101(3) Uani 1 1 d .
H44D H -0.2313 0.2988 0.2763 0.151 Uiso 1 1 calc R
H44E H -0.3022 0.3023 0.3215 0.151 Uiso 1 1 calc R
H44F H -0.3301 0.2334 0.2697 0.151 Uiso 1 1 calc R
Cl6B Cl 0.04351(9) 0.46034(8) 0.38196(5) 0.0408(3) Uani 1 1 d .
O1C O 0.1080(2) 0.0723(2) 0.04130(13) 0.0370(7) Uani 1 1 d .
H1C H 0.0934 0.0251 0.0201 0.056 Uiso 1 1 d R
C1C C 0.1952(3) 0.0425(3) 0.07214(17) 0.0304(8) Uani 1 1 d .
C2C C 0.2385(3) -0.0482(3) 0.06468(16) 0.0267(8) Uani 1 1 d .
C3C C 0.3278(3) -0.0731(3) 0.09734(17) 0.0298(8) Uani 1 1 d .
H3C H 0.3573 -0.1345 0.0920 0.036 Uiso 1 1 calc R
C4C C 0.3757(3) -0.0112(3) 0.13770(16) 0.0283(8) Uani 1 1 d .
C5C C 0.3299(3) 0.0775(3) 0.14518(16) 0.0298(8) Uani 1 1 d .
H5C H 0.3591 0.1204 0.1731 0.036 Uiso 1 1 calc R
C6C C 0.2417(3) 0.1038(3) 0.11216(17) 0.0325(9) Uani 1 1 d .
C21C C 0.1925(3) -0.1183(3) 0.02459(17) 0.0319(9) Uani 1 1 d .
H21C H 0.2265 -0.1769 0.0184 0.038 Uiso 1 1 calc R
N2C N 0.1063(3) -0.1008(3) -0.00212(14) 0.0293(7) Uani 1 1 d .
O2C O 0.0695(2) -0.1766(2) -0.03765(12) 0.0346(7) Uani 1 1 d .
H2C H 0.0089 -0.1617 -0.0447 0.052 Uiso 1 1 d R
C41C C 0.4717(3) -0.0451(3) 0.17440(18) 0.0343(9) Uani 1 1 d .
C42C C 0.5191(4) 0.0400(5) 0.2107(2) 0.0539(14) Uani 1 1 d .
H42G H 0.5386 0.0925 0.1879 0.081 Uiso 1 1 calc R
H42H H 0.5781 0.0161 0.2348 0.081 Uiso 1 1 calc R
H42I H 0.4705 0.0652 0.2323 0.081 Uiso 1 1 calc R
C43C C 0.5475(4) -0.0766(5) 0.1403(2) 0.0615(16) Uani 1 1 d .
H43G H 0.5616 -0.0220 0.1172 0.092 Uiso 1 1 calc R
H43H H 0.5212 -0.1319 0.1175 0.092 Uiso 1 1 calc R
H43I H 0.6090 -0.0963 0.1637 0.092 Uiso 1 1 calc R
C44C C 0.4417(5) -0.1259(6) 0.2106(3) 0.081(2) Uani 1 1 d .
H44G H 0.3914 -0.1009 0.2311 0.122 Uiso 1 1 calc R
H44H H 0.5004 -0.1476 0.2357 0.122 Uiso 1 1 calc R
H44I H 0.4140 -0.1812 0.1881 0.122 Uiso 1 1 calc R
Cl6C Cl 0.18472(9) 0.21422(9) 0.12244(5) 0.0455(3) Uani 1 1 d .
O1D O 0.1655(2) -0.1542(2) 0.45782(13) 0.0380(7) Uani 1 1 d .
H1D H 0.2110 -0.1647 0.4841 0.057 Uiso 1 1 d R
C1D C 0.1865(3) -0.0768(3) 0.42834(17) 0.0289(8) Uani 1 1 d .
C2D C 0.2805(3) -0.0308(3) 0.43658(16) 0.0257(8) Uani 1 1 d .
C3D C 0.2973(3) 0.0495(3) 0.40468(16) 0.0294(8) Uani 1 1 d .
H3D H 0.3605 0.0809 0.4110 0.035 Uiso 1 1 calc R
C4D C 0.2237(3) 0.0850(3) 0.36370(15) 0.0269(8) Uani 1 1 d .
C5D C 0.1318(3) 0.0373(3) 0.35562(16) 0.0303(8) Uani 1 1 d .
H5D H 0.0805 0.0589 0.3278 0.036 Uiso 1 1 calc R
C6D C 0.1147(3) -0.0410(3) 0.38772(17) 0.0295(8) Uani 1 1 d .
C21D C 0.3617(3) -0.0664(3) 0.47699(17) 0.0292(8) Uani 1 1 d .
H21D H 0.4229 -0.0315 0.4836 0.035 Uiso 1 1 calc R
N2D N 0.3508(2) -0.1440(3) 0.50348(14) 0.0308(7) Uani 1 1 d .
O2D O 0.4379(2) -0.1693(2) 0.53925(12) 0.0364(7) Uani 1 1 d .
H2D H 0.4269 -0.2267 0.5487 0.055 Uiso 1 1 d R
C41D C 0.2480(3) 0.1702(3) 0.32809(16) 0.0314(9) Uani 1 1 d .
C42D C 0.1540(4) 0.2079(4) 0.2905(2) 0.0562(14) Uani 1 1 d .
H42J H 0.1040 0.2286 0.3123 0.084 Uiso 1 1 calc R
H42K H 0.1265 0.1555 0.2659 0.084 Uiso 1 1 calc R
H42L H 0.1720 0.2637 0.2694 0.084 Uiso 1 1 calc R
C43D C 0.2864(5) 0.2560(4) 0.3637(2) 0.0549(14) Uani 1 1 d .
H43J H 0.2368 0.2742 0.3863 0.082 Uiso 1 1 calc R
H43K H 0.2984 0.3117 0.3410 0.082 Uiso 1 1 calc R
H43L H 0.3488 0.2376 0.3868 0.082 Uiso 1 1 calc R
C44D C 0.3206(5) 0.1378(5) 0.2937(3) 0.0681(19) Uani 1 1 d .
H44J H 0.2931 0.0821 0.2716 0.102 Uiso 1 1 calc R
H44K H 0.3827 0.1181 0.3167 0.102 Uiso 1 1 calc R
H44L H 0.3341 0.1916 0.2701 0.102 Uiso 1 1 calc R
Cl6D Cl -0.00045(8) -0.09901(9) 0.37682(5) 0.0435(3) Uani 1 1 d .

loop_
_atom_site_aniso_label
_atom_site_aniso_U_11
_atom_site_aniso_U_22
_atom_site_aniso_U_33
_atom_site_aniso_U_23
_atom_site_aniso_U_13
_atom_site_aniso_U_12
O1A 0.0310(14) 0.0302(15) 0.0376(15) -0.0090(13) 0.0022(12) 0.0011(12)
C1A 0.031(2) 0.0215(18) 0.0309(19) 0.0029(15) 0.0076(16) 0.0021(15)
C2A 0.035(2) 0.0243(19) 0.0278(19) 0.0052(16) 0.0049(16) 0.0026(16)
C3A 0.0304(19) 0.027(2) 0.033(2) 0.0012(16) 0.0085(16) 0.0023(16)
C4A 0.045(2) 0.023(2) 0.030(2) -0.0032(16) 0.0026(18) 0.0012(17)
C5A 0.040(2) 0.030(2) 0.030(2) 0.0005(16) -0.0027(17) -0.0079(18)
C6A 0.037(2) 0.0213(19) 0.038(2) 0.0017(17) 0.0036(17) -0.0001(17)
C21A 0.032(2) 0.028(2) 0.033(2) 0.0030(17) 0.0051(17) 0.0025(16)
N2A 0.0287(16) 0.0280(17) 0.0282(17) -0.0011(14) 0.0035(13) -0.0024(14)
O2A 0.0333(15) 0.0334(16) 0.0316(15) -0.0078(12) -0.0010(12) -0.0009(12)
C41A 0.049(3) 0.033(2) 0.036(2) -0.0114(19) 0.008(2) 0.000(2)
C42A 0.095(6) 0.066(5) 0.114(6) -0.051(5) 0.026(5) -0.017(4)
C43A 0.167(9) 0.072(5) 0.125(7) -0.058(5) 0.110(7) -0.065(5)
C44A 0.269(14) 0.081(6) 0.064(4) -0.023(4) -0.041(6) 0.121(8)
Cl6A 0.0282(5) 0.0420(6) 0.0590(7) -0.0057(5) -0.0027(5) 0.0028(4)
O1B 0.0198(13) 0.0285(14) 0.0419(16) 0.0015(13) -0.0021(11) -0.0049(11)
C1B 0.0144(15) 0.0267(18) 0.0311(19) -0.0018(15) 0.0060(13) -0.0023(14)
C2B 0.0198(17) 0.029(2) 0.0269(18) 0.0014(15) 0.0052(14) -0.0025(14)
C3B 0.0264(18) 0.0230(19) 0.035(2) -0.0003(15) 0.0079(16) -0.0068(15)
C4B 0.0253(18) 0.037(2) 0.0276(19) -0.0004(17) 0.0046(15) -0.0014(16)
C5B 0.0259(19) 0.037(2) 0.0257(18) 0.0071(16) 0.0044(15) 0.0018(16)
C6B 0.0258(19) 0.0236(19) 0.037(2) 0.0000(16) 0.0072(16) 0.0001(15)
C21B 0.0223(17) 0.028(2) 0.0292(19) 0.0023(15) 0.0035(14) -0.0064(15)
N2B 0.0247(16) 0.0233(16) 0.0304(17) 0.0037(13) -0.0008(13) -0.0007(13)
O2B 0.0294(14) 0.0344(16) 0.0351(16) 0.0116(13) -0.0013(12) -0.0034(12)
C41B 0.0266(19) 0.034(2) 0.028(2) -0.0004(17) -0.0034(15) -0.0010(16)
C42B 0.088(5) 0.286(14) 0.066(4) 0.085(7) -0.043(4) -0.134(8)
C43B 0.059(4) 0.179(10) 0.092(5) -0.095(6) -0.001(4) -0.024(5)
C44B 0.061(4) 0.065(4) 0.151(7) -0.020(5) -0.062(5) 0.006(3)
Cl6B 0.0348(5) 0.0282(5) 0.0573(7) 0.0124(5) 0.0006(5) -0.0059(4)
O1C 0.0309(15) 0.0344(16) 0.0436(17) -0.0063(13) -0.0005(13) 0.0039(13)
C1C 0.0279(19) 0.028(2) 0.036(2) 0.0024(17) 0.0052(16) 0.0026(16)
C2C 0.0264(18) 0.0270(19) 0.0284(19) 0.0002(15) 0.0099(15) 0.0013(15)
C3C 0.0295(19) 0.0243(19) 0.037(2) 0.0033(16) 0.0082(16) 0.0045(15)
C4C 0.0233(17) 0.036(2) 0.0258(18) 0.0022(16) 0.0062(15) 0.0050(16)
C5C 0.0299(19) 0.031(2) 0.029(2) -0.0011(16) 0.0077(16) -0.0032(16)
C6C 0.029(2) 0.033(2) 0.037(2) -0.0003(17) 0.0099(17) 0.0018(17)
C21C 0.034(2) 0.028(2) 0.034(2) 0.0004(17) 0.0063(17) 0.0021(17)
N2C 0.0306(17) 0.0251(17) 0.0331(18) -0.0023(14) 0.0080(14) -0.0008(14)
O2C 0.0328(15) 0.0315(15) 0.0388(16) -0.0077(13) 0.0036(13) 0.0005(12)
C41C 0.0256(19) 0.041(2) 0.035(2) 0.0054(19) 0.0005(16) 0.0025(18)
C42C 0.030(2) 0.069(4) 0.060(3) -0.013(3) -0.003(2) 0.001(2)
C43C 0.039(3) 0.086(5) 0.058(3) -0.016(3) 0.002(2) 0.025(3)
C44C 0.059(4) 0.094(5) 0.079(4) 0.057(4) -0.022(3) -0.023(4)
Cl6C 0.0388(6) 0.0342(6) 0.0612(7) -0.0156(5) 0.0008(5) 0.0086(5)
O1D 0.0282(15) 0.0343(17) 0.0494(18) 0.0129(14) 0.0000(13) -0.0067(12)
C1D 0.0236(18) 0.0253(19) 0.037(2) -0.0023(16) 0.0035(16) -0.0029(15)
C2D 0.0197(16) 0.0263(19) 0.032(2) -0.0044(15) 0.0082(14) -0.0027(14)
C3D 0.0245(18) 0.031(2) 0.034(2) -0.0034(16) 0.0084(15) -0.0071(16)
C4D 0.0298(19) 0.0240(19) 0.0276(19) -0.0025(15) 0.0066(15) -0.0024(15)
C5D 0.0288(19) 0.035(2) 0.0267(19) -0.0036(16) 0.0020(15) -0.0006(17)
C6D 0.0235(18) 0.029(2) 0.035(2) -0.0038(17) 0.0015(15) -0.0023(16)
C21D 0.0234(18) 0.029(2) 0.035(2) -0.0010(16) 0.0058(16) -0.0059(15)
N2D 0.0223(16) 0.0321(19) 0.0361(19) 0.0018(15) -0.0015(14) -0.0036(14)
O2D 0.0249(14) 0.0379(17) 0.0427(17) 0.0055(14) -0.0061(12) -0.0039(12)
C41D 0.034(2) 0.033(2) 0.0270(19) 0.0018(17) 0.0040(16) -0.0027(17)
C42D 0.059(3) 0.046(3) 0.059(3) 0.018(3) -0.005(3) -0.006(3)
C43D 0.063(3) 0.043(3) 0.056(3) -0.001(2) 0.005(3) -0.022(3)
C44D 0.076(4) 0.066(4) 0.074(4) 0.027(3) 0.050(3) 0.024(3)
Cl6D 0.0254(5) 0.0439(6) 0.0576(7) 0.0089(5) -0.0039(5) -0.0103(4)

loop_
_atom_type_symbol
_atom_type_description
_atom_type_scat_dispersion_real
_atom_type_scat_dispersion_imag
_atom_type_scat_source
C C 0.0033 0.0016 'International Tables Vol C Tables 4.2.6.8 and 6.1.1.4'
H H 0.0000 0.0000 'International Tables Vol C Tables 4.2.6.8 and 6.1.1.4'
N N 0.0061 0.0033 'International Tables Vol C Tables 4.2.6.8 and 6.1.1.4'
O O 0.0106 0.0060 'International Tables Vol C Tables 4.2.6.8 and 6.1.1.4'
Cl Cl 0.1484 0.1585 'International Tables Vol C Tables 4.2.6.8 and 6.1.1.4'

loop_
_geom_angle_atom_site_label_1
_geom_angle_atom_site_label_2
_geom_angle_atom_site_label_3
_geom_angle
C1A O1A H1A 116.5
O1A C1A C2A 123.1(4)
O1A C1A C6A 118.1(4)
C2A C1A C6A 118.8(4)
C3A C2A C1A 119.2(4)
C3A C2A C21A 119.4(4)
C1A C2A C21A 121.3(4)
C4A C3A C2A 122.8(4)
C4A C3A H3A 118.6
C2A C3A H3A 118.6
C3A C4A C5A 117.0(4)
C3A C4A C41A 120.7(4)
C5A C4A C41A 122.3(4)
C6A C5A C4A 121.4(4)
C6A C5A H5A 119.3
C4A C5A H5A 119.3
C5A C6A C1A 120.7(4)
C5A C6A Cl6A 120.8(3)
C1A C6A Cl6A 118.4(3)
N2A C21A C2A 121.4(4)
N2A C21A H21A 119.3
C2A C21A H21A 119.3
C21A N2A O2A 112.6(3)
N2A O2A H2A 131.7
C44A C41A C43A 114.6(8)
C44A C41A C4A 110.0(4)
C43A C41A C4A 107.9(4)
C44A C41A C42A 107.6(7)
C43A C41A C42A 106.3(6)
C4A C41A C42A 110.4(4)
C41A C42A H42A 109.5
C41A C42A H42B 109.5
H42A C42A H42B 109.5
C41A C42A H42C 109.5
H42A C42A H42C 109.5
H42B C42A H42C 109.5
C41A C43A H43A 109.5
C41A C43A H43B 109.5
H43A C43A H43B 109.5
C41A C43A H43C 109.5
H43A C43A H43C 109.5
H43B C43A H43C 109.5
C41A C44A H44A 109.5
C41A C44A H44B 109.5
H44A C44A H44B 109.5
C41A C44A H44C 109.5
H44A C44A H44C 109.5
H44B C44A H44C 109.5
C1B O1B H1B 104.3
O1B C1B C6B 119.0(3)
O1B C1B C2B 122.8(3)
C6B C1B C2B 118.2(3)
C3B C2B C1B 119.2(4)
C3B C2B C21B 119.2(3)
C1B C2B C21B 121.5(3)
C4B C3B C2B 123.0(4)
C4B C3B H3B 118.5
C2B C3B H3B 118.5
C3B C4B C5B 116.9(4)
C3B C4B C41B 121.4(4)
C5B C4B C41B 121.6(4)
C6B C5B C4B 121.3(4)
C6B C5B H5B 119.3
C4B C5B H5B 119.3
C5B C6B C1B 121.4(4)
C5B C6B Cl6B 120.7(3)
C1B C6B Cl6B 117.9(3)
N2B C21B C2B 121.0(4)
N2B C21B H21B 119.5
C2B C21B H21B 119.5
C21B N2B O2B 112.0(3)
N2B O2B H2B 103.5
C42B C41B C43B 111.0(7)
C42B C41B C44B 112.7(6)
C43B C41B C44B 104.9(6)
C42B C41B C4B 110.3(4)
C43B C41B C4B 107.0(4)
C44B C41B C4B 110.7(4)
C41B C42B H42D 109.5
C41B C42B H42E 109.5
H42D C42B H42E 109.5
C41B C42B H42F 109.5
H42D C42B H42F 109.5
H42E C42B H42F 109.5
C41B C43B H43D 109.5
C41B C43B H43E 109.5
H43D C43B H43E 109.5
C41B C43B H43F 109.5
H43D C43B H43F 109.5
H43E C43B H43F 109.5
C41B C44B H44D 109.5
C41B C44B H44E 109.5
H44D C44B H44E 109.5
C41B C44B H44F 109.5
H44D C44B H44F 109.5
H44E C44B H44F 109.5
C1C O1C H1C 103.0
O1C C1C C6C 118.9(4)
O1C C1C C2C 122.2(4)
C6C C1C C2C 118.8(4)
C3C C2C C1C 118.9(4)
C3C C2C C21C 118.8(4)
C1C C2C C21C 122.2(4)
C2C C3C C4C 122.6(4)
C2C C3C H3C 118.7
C4C C3C H3C 118.7
C5C C4C C3C 117.4(4)
C5C C4C C41C 122.4(4)
C3C C4C C41C 120.1(4)
C4C C5C C6C 120.5(4)
C4C C5C H5C 119.8
C6C C5C H5C 119.8
C1C C6C C5C 121.8(4)
C1C C6C Cl6C 118.2(3)
C5C C6C Cl6C 120.0(3)
N2C C21C C2C 119.7(4)
N2C C21C H21C 120.2
C2C C21C H21C 120.2
C21C N2C O2C 113.4(3)
N2C O2C H2C 101.0
C43C C41C C44C 113.8(5)
C43C C41C C4C 109.8(4)
C44C C41C C4C 106.9(4)
C43C C41C C42C 106.9(4)
C44C C41C C42C 108.7(5)
C4C C41C C42C 110.9(4)
C41C C42C H42G 109.5
C41C C42C H42H 109.5
H42G C42C H42H 109.5
C41C C42C H42I 109.5
H42G C42C H42I 109.5
H42H C42C H42I 109.5
C41C C43C H43G 109.5
C41C C43C H43H 109.5
H43G C43C H43H 109.5
C41C C43C H43I 109.5
H43G C43C H43I 109.5
H43H C43C H43I 109.5
C41C C44C H44G 109.5
C41C C44C H44H 109.5
H44G C44C H44H 109.5
C41C C44C H44I 109.5
H44G C44C H44I 109.5
H44H C44C H44I 109.5
C1D O1D H1D 111.6
O1D C1D C6D 119.6(4)
O1D C1D C2D 122.6(4)
C6D C1D C2D 117.8(4)
C3D C2D C1D 119.6(4)
C3D C2D C21D 119.0(3)
C1D C2D C21D 121.4(4)
C2D C3D C4D 121.9(4)
C2D C3D H3D 119.1
C4D C3D H3D 119.1
C5D C4D C3D 117.5(4)
C5D C4D C41D 122.8(4)
C3D C4D C41D 119.6(3)
C6D C5D C4D 120.6(4)
C6D C5D H5D 119.7
C4D C5D H5D 119.7
C5D C6D C1D 122.5(4)
C5D C6D Cl6D 119.6(3)
C1D C6D Cl6D 117.8(3)
N2D C21D C2D 120.2(4)
N2D C21D H21D 119.9
C2D C21D H21D 119.9
C21D N2D O2D 112.4(3)
N2D O2D H2D 103.9
C44D C41D C43D 112.1(5)
C44D C41D C4D 109.7(4)
C43D C41D C4D 109.4(3)
C44D C41D C42D 107.9(4)
C43D C41D C42D 105.9(4)
C4D C41D C42D 111.9(4)
C41D C42D H42J 109.5
C41D C42D H42K 109.5
H42J C42D H42K 109.5
C41D C42D H42L 109.5
H42J C42D H42L 109.5
H42K C42D H42L 109.5
C41D C43D H43J 109.5
C41D C43D H43K 109.5
H43J C43D H43K 109.5
C41D C43D H43L 109.5
H43J C43D H43L 109.5
H43K C43D H43L 109.5
C41D C44D H44J 109.5
C41D C44D H44K 109.5
H44J C44D H44K 109.5
C41D C44D H44L 109.5
H44J C44D H44L 109.5
H44K C44D H44L 109.5

loop_
_geom_bond_atom_site_label_1
_geom_bond_atom_site_label_2
_geom_bond_distance
O1A C1A 1.367(5)
O1A H1A 0.8401
C1A C2A 1.395(6)
C1A C6A 1.402(6)
C2A C3A 1.389(6)
C2A C21A 1.453(6)
C3A C4A 1.384(6)
C3A H3A 0.9500
C4A C5A 1.405(6)
C4A C41A 1.535(6)
C5A C6A 1.372(6)
C5A H5A 0.9500
C6A Cl6A 1.729(4)
C21A N2A 1.273(5)
C21A H21A 0.9500
N2A O2A 1.396(4)
O2A H2A 0.8398
C41A C44A 1.463(8)
C41A C43A 1.481(8)
C41A C42A 1.559(9)
C42A H42A 0.9800
C42A H42B 0.9800
C42A H42C 0.9800
C43A H43A 0.9800
C43A H43B 0.9800
C43A H43C 0.9800
C44A H44A 0.9800
C44A H44B 0.9800
C44A H44C 0.9800
O1B C1B 1.361(4)
O1B H1B 0.8400
C1B C6B 1.398(6)
C1B C2B 1.407(5)
C2B C3B 1.395(5)
C2B C21B 1.447(5)
C3B C4B 1.389(6)
C3B H3B 0.9500
C4B C5B 1.400(6)
C4B C41B 1.550(5)
C5B C6B 1.382(6)
C5B H5B 0.9500
C6B Cl6B 1.727(4)
C21B N2B 1.277(5)
C21B H21B 0.9500
N2B O2B 1.410(4)
O2B H2B 0.8400
C41B C42B 1.456(7)
C41B C43B 1.476(8)
C41B C44B 1.509(8)
C42B H42D 0.9800
C42B H42E 0.9800
C42B H42F 0.9800
C43B H43D 0.9800
C43B H43E 0.9800
C43B H43F 0.9800
C44B H44D 0.9800
C44B H44E 0.9800
C44B H44F 0.9800
O1C C1C 1.368(5)
O1C H1C 0.8399
C1C C6C 1.380(6)
C1C C2C 1.398(6)
C2C C3C 1.393(6)
C2C C21C 1.456(6)
C3C C4C 1.397(6)
C3C H3C 0.9500
C4C C5C 1.389(6)
C4C C41C 1.542(5)
C5C C6C 1.390(6)
C5C H5C 0.9500
C6C Cl6C 1.735(4)
C21C N2C 1.275(5)
C21C H21C 0.9500
N2C O2C 1.406(4)
O2C H2C 0.8401
C41C C43C 1.503(7)
C41C C44C 1.525(7)
C41C C42C 1.552(7)
C42C H42G 0.9800
C42C H42H 0.9800
C42C H42I 0.9800
C43C H43G 0.9800
C43C H43H 0.9800
C43C H43I 0.9800
C44C H44G 0.9800
C44C H44H 0.9800
C44C H44I 0.9800
O1D C1D 1.347(5)
O1D H1D 0.8400
C1D C6D 1.382(6)
C1D C2D 1.409(5)
C2D C3D 1.398(6)
C2D C21D 1.457(6)
C3D C4D 1.400(6)
C3D H3D 0.9500
C4D C5D 1.396(5)
C4D C41D 1.535(6)
C5D C6D 1.381(6)
C5D H5D 0.9500
C6D Cl6D 1.736(4)
C21D N2D 1.273(5)
C21D H21D 0.9500
N2D O2D 1.408(4)
O2D H2D 0.8401
C41D C44D 1.478(7)
C41D C43D 1.515(7)
C41D C42D 1.549(7)
C42D H42J 0.9800
C42D H42K 0.9800
C42D H42L 0.9800
C43D H43J 0.9800
C43D H43K 0.9800
C43D H43L 0.9800
C44D H44J 0.9800
C44D H44K 0.9800
C44D H44L 0.9800
